data_2237802
loop_
_publ_author_name
'Tristram, Cameron'
'Gainsford, Graeme J.'
'Hinkley, Simon'

_publ_section_title
;
 Acetoxy-\g-valerolactone
;
_journal_coeditor_code CV5410
_journal_issue 6
_journal_name_full 'Acta Crystallographica Section E'
_journal_page_first o952
_journal_paper_doi 10.1107/S1600536813013561
_journal_volume 69
_journal_year 2013
_chemical_formula_iupac 'C7 H10 O4'
_chemical_formula_moiety 'C7 H10 O4'
_chemical_formula_sum 'C7 H10 O4'
_chemical_formula_weight 158.15
_chemical_name_common
;
Acetoxy-\g-valerolactone
;
_chemical_name_systematic
;
2-Methyl-5-oxotetrahydrofuran-2-yl acetate
;
_space_group_crystal_system monoclinic
_space_group_IT_number 14
_space_group_name_Hall '-P 2ybc'
_space_group_name_H-M_alt 'P 1 21/c 1'
_symmetry_space_group_name_Hall '-P 2ybc'
_symmetry_space_group_name_H-M 'P 1 21/c 1'
_atom_sites_solution_hydrogens geom
_atom_sites_solution_primary direct
_atom_sites_solution_secondary difmap
_audit_creation_method SHELXL-2012
_cell_angle_alpha 90
_cell_angle_beta 106.020(3)
_cell_angle_gamma 90
_cell_formula_units_Z 4
_cell_length_a 5.86715(15)
_cell_length_b 12.7280(3)
_cell_length_c 10.2756(3)
_cell_measurement_reflns_used 3083
_cell_measurement_temperature 120(2)
_cell_measurement_theta_max 73.4520
_cell_measurement_theta_min 5.6580
_cell_volume 737.55(4)
_computing_cell_refinement
;
CrysAlis PRO (Agilent, 2013)
;
_computing_data_collection
;
CrysAlis PRO (Agilent, 2013)
;
_computing_data_reduction
;
CrysAlis PRO (Agilent, 2013)
;
_computing_molecular_graphics
;
ORTEP in WinGX (Farrugia, 2012)
;
_computing_publication_material
;
SHELXL2012 (Sheldrick, 2008) and PLATON (Spek, 2009)
;
_computing_structure_refinement 'SHELXL2012 (Sheldrick, 2008)'
_computing_structure_solution 'SHELXS97 (Sheldrick, 2008)'
_diffrn_ambient_temperature 120(2)
_diffrn_detector_area_resol_mean 5.3250
_diffrn_measured_fraction_theta_full 0.998
_diffrn_measured_fraction_theta_max 0.977
_diffrn_measurement_device_type 'Agilent SuperNova (Dual, Cu at zero, Atlas)'
_diffrn_measurement_method '\w scans'
_diffrn_radiation_monochromator mirror
_diffrn_radiation_source 'SuperNova (Cu) X-ray Source'
_diffrn_radiation_type CuK\a
_diffrn_radiation_wavelength 1.54184
_diffrn_reflns_av_R_equivalents 0.0306
_diffrn_reflns_limit_h_max 7
_diffrn_reflns_limit_h_min -7
_diffrn_reflns_limit_k_max 15
_diffrn_reflns_limit_k_min -13
_diffrn_reflns_limit_l_max 12
_diffrn_reflns_limit_l_min -12
_diffrn_reflns_number 4959
_diffrn_reflns_theta_full 67.684
_diffrn_reflns_theta_max 73.775
_diffrn_reflns_theta_min 5.670
_exptl_absorpt_coefficient_mu 1.004
_exptl_absorpt_correction_T_max 1.000
_exptl_absorpt_correction_T_min 0.812
_exptl_absorpt_correction_type gaussian
_exptl_absorpt_process_details
;
(CrysAlis PRO; Agilent, 2013)
;
_exptl_crystal_colour colourless
_exptl_crystal_density_diffrn 1.424
_exptl_crystal_description block
_exptl_crystal_F_000 336
_exptl_crystal_size_max 0.1872
_exptl_crystal_size_mid 0.1148
_exptl_crystal_size_min 0.0670
_refine_diff_density_max 0.237
_refine_diff_density_min -0.223
_refine_ls_extinction_method none
_refine_ls_goodness_of_fit_ref 1.032
_refine_ls_hydrogen_treatment constr
_refine_ls_matrix_type full
_refine_ls_number_parameters 102
_refine_ls_number_reflns 1469
_refine_ls_number_restraints 0
_refine_ls_restrained_S_all 1.032
_refine_ls_R_factor_all 0.0346
_refine_ls_R_factor_gt 0.0316
_refine_ls_shift/su_max 0.000
_refine_ls_shift/su_mean 0.000
_refine_ls_structure_factor_coef Fsqd
_refine_ls_weighting_details
;
 w=1/[\s^2^(Fo^2^)+(0.0434P)^2^+0.1941P]
 where P=(Fo^2^+2Fc^2^)/3
;
_refine_ls_weighting_scheme calc
_refine_ls_wR_factor_gt 0.0809
_refine_ls_wR_factor_ref 0.0835
_reflns_number_gt 1350
_reflns_number_total 1469
_reflns_threshold_expression I>2\s(I)
_cod_data_source_file cv5410.cif
_cod_data_source_block I
_cod_original_cell_volume 737.55(3)
_cod_database_code 2237802
_cod_database_fobs_code 2237802
_shelx_space_group_comment
;
The symmetry employed for this shelxl refinement is uniquely defined
by the following loop, which should always be used as a source of
symmetry information in preference to the above space-group names.
They are only intended as comments.
;
_shelx_estimated_absorpt_t_min 0.689
_shelx_estimated_absorpt_t_max 0.824
_shelxl_version_number .000002012

loop_
_space_group_symop_operation_xyz
'x, y, z'
'-x, y+1/2, -z+1/2'
'-x, -y, -z'
'x, -y-1/2, z-1/2'

loop_
_atom_site_type_symbol
_atom_site_label
_atom_site_fract_x
_atom_site_fract_y
_atom_site_fract_z
_atom_site_U_iso_or_equiv
_atom_site_adp_type
_atom_site_calc_flag
_atom_site_occupancy
O O1 0.25087(13) 0.23353(6) 0.37683(8) 0.01787(19) Uani d 1
O O2 0.01399(17) 0.10362(7) 0.27499(9) 0.0268(2) Uani d 1
O O3 0.32805(14) 0.40425(6) 0.32322(8) 0.0179(2) Uani d 1
O O4 0.04509(15) 0.35237(6) 0.13677(8) 0.0226(2) Uani d 1
C C1 0.4004(2) 0.36108(9) 0.55163(11) 0.0217(3) Uani d 1
H H1A 0.3518 0.3185 0.6188 0.033 Uiso calc 1
H H1B 0.3959 0.4356 0.5747 0.033 Uiso calc 1
H H1C 0.5620 0.3418 0.5514 0.033 Uiso calc 1
C C2 0.23376(19) 0.34162(8) 0.41354(11) 0.0166(2) Uani d 1
C C3 -0.0297(2) 0.36272(9) 0.40270(11) 0.0187(2) Uani d 1
H H3A -0.0526 0.3758 0.4932 0.022 Uiso calc 1
H H3B -0.0882 0.4243 0.3442 0.022 Uiso calc 1
C C4 -0.1589(2) 0.26306(9) 0.34032(12) 0.0206(2) Uani d 1
H H4A -0.2462 0.2319 0.4007 0.025 Uiso calc 1
H H4B -0.2728 0.2785 0.2516 0.025 Uiso calc 1
C C5 0.0322(2) 0.18993(9) 0.32378(11) 0.0187(2) Uani d 1
C C6 0.2205(2) 0.40306(8) 0.18841(11) 0.0185(2) Uani d 1
C C7 0.3555(2) 0.46800(9) 0.11343(12) 0.0236(3) Uani d 1
H H7A 0.4708 0.4236 0.0862 0.035 Uiso calc 1
H H7B 0.4391 0.5245 0.1723 0.035 Uiso calc 1
H H7C 0.2451 0.4984 0.0327 0.035 Uiso calc 1

loop_
_atom_site_aniso_label
_atom_site_aniso_U_11
_atom_site_aniso_U_22
_atom_site_aniso_U_33
_atom_site_aniso_U_12
_atom_site_aniso_U_13
_atom_site_aniso_U_23
O1 0.0182(4) 0.0148(4) 0.0212(4) 0.0003(3) 0.0065(3) 0.0008(3)
O2 0.0346(5) 0.0185(4) 0.0294(5) -0.0052(3) 0.0121(4) -0.0058(3)
O3 0.0204(4) 0.0174(4) 0.0163(4) -0.0029(3) 0.0059(3) 0.0013(3)
O4 0.0262(4) 0.0233(4) 0.0172(4) -0.0041(3) 0.0043(3) -0.0009(3)
C1 0.0218(6) 0.0257(6) 0.0163(5) -0.0040(4) 0.0032(4) 0.0019(4)
C2 0.0191(5) 0.0141(5) 0.0173(5) -0.0015(4) 0.0061(4) 0.0007(4)
C3 0.0189(5) 0.0184(5) 0.0197(5) 0.0003(4) 0.0069(4) -0.0021(4)
C4 0.0182(5) 0.0211(5) 0.0223(5) -0.0024(4) 0.0054(4) -0.0022(4)
C5 0.0219(5) 0.0185(5) 0.0163(5) -0.0031(4) 0.0065(4) 0.0011(4)
C6 0.0229(6) 0.0160(5) 0.0170(5) 0.0022(4) 0.0064(4) 0.0004(4)
C7 0.0293(6) 0.0226(6) 0.0207(5) -0.0026(5) 0.0099(5) 0.0023(4)

loop_
_atom_type_symbol
_atom_type_description
_atom_type_scat_dispersion_real
_atom_type_scat_dispersion_imag
_atom_type_scat_source
C C 0.0181 0.0091 'International Tables Vol C Tables 4.2.6.8 and 6.1.1.4'
H H 0.0000 0.0000 'International Tables Vol C Tables 4.2.6.8 and 6.1.1.4'
O O 0.0492 0.0322 'International Tables Vol C Tables 4.2.6.8 and 6.1.1.4'

loop_
_exptl_crystal_face_index_h
_exptl_crystal_face_index_k
_exptl_crystal_face_index_l
_exptl_crystal_face_perp_dist
-2 7 1 0.0217
1 -8 -1 0.0399
3 5 1 0.0706
4 -1 -3 0.0573
0 2 -6 0.0791
-3 -4 -2 0.0441
1 0 6 0.0382
2 -6 -4 0.0251
-3 3 4 0.0529

loop_
_geom_angle_atom_site_label_1
_geom_angle_atom_site_label_2
_geom_angle_atom_site_label_3
_geom_angle
C5 O1 C2 111.57(8)
C6 O3 C2 119.86(8)
C2 C1 H1A 109.5
C2 C1 H1B 109.5
H1A C1 H1B 109.5
C2 C1 H1C 109.5
H1A C1 H1C 109.5
H1B C1 H1C 109.5
O1 C2 O3 107.02(8)
O1 C2 C1 109.32(9)
O3 C2 C1 104.52(9)
O1 C2 C3 106.79(8)
O3 C2 C3 114.29(9)
C1 C2 C3 114.62(9)
C4 C3 C2 104.93(9)
C4 C3 H3A 110.8
C2 C3 H3A 110.8
C4 C3 H3B 110.8
C2 C3 H3B 110.8
H3A C3 H3B 108.8
C5 C4 C3 105.24(9)
C5 C4 H4A 110.7
C3 C4 H4A 110.7
C5 C4 H4B 110.7
C3 C4 H4B 110.7
H4A C4 H4B 108.8
O2 C5 O1 120.27(11)
O2 C5 C4 129.16(11)
O1 C5 C4 110.56(9)
O4 C6 O3 123.78(10)
O4 C6 C7 125.25(10)
O3 C6 C7 110.90(10)
C6 C7 H7A 109.5
C6 C7 H7B 109.5
H7A C7 H7B 109.5
C6 C7 H7C 109.5
H7A C7 H7C 109.5
H7B C7 H7C 109.5

loop_
_geom_bond_atom_site_label_1
_geom_bond_atom_site_label_2
_geom_bond_distance
O1 C5 1.3660(14)
O1 C2 1.4373(13)
O2 C5 1.2000(15)
O3 C6 1.3546(14)
O3 C2 1.4443(13)
O4 C6 1.2063(15)
C1 C2 1.5049(15)
C1 H1A 0.9800
C1 H1B 0.9800
C1 H1C 0.9800
C2 C3 1.5424(15)
C3 C4 1.5253(15)
C3 H3A 0.9900
C3 H3B 0.9900
C4 C5 1.5025(16)
C4 H4A 0.9900
C4 H4B 0.9900
C6 C7 1.4972(15)
C7 H7A 0.9800
C7 H7B 0.9800
C7 H7C 0.9800

loop_
_geom_hbond_atom_site_label_D
_geom_hbond_atom_site_label_H
_geom_hbond_atom_site_label_A
_geom_hbond_site_symmetry_A
_geom_hbond_distance_DH
_geom_hbond_distance_HA
_geom_hbond_distance_DA
_geom_hbond_angle_DHA
C3 H3B O2 2_555 0.99 2.68 3.5827(13) 152
C1 H1B O3 3_666 0.98 2.63 3.4617(14) 142.2

loop_
_geom_torsion_atom_site_label_1
_geom_torsion_atom_site_label_2
_geom_torsion_atom_site_label_3
_geom_torsion_atom_site_label_4
_geom_torsion
C5 O1 C2 O3 -112.79(9)
C5 O1 C2 C1 134.56(9)
C5 O1 C2 C3 10.02(11)
C6 O3 C2 O1 62.87(11)
C6 O3 C2 C1 178.76(9)
C6 O3 C2 C3 -55.15(12)
O1 C2 C3 C4 -7.04(11)
O3 C2 C3 C4 111.11(10)
C1 C2 C3 C4 -128.27(10)
C2 C3 C4 C5 2.08(11)
C2 O1 C5 O2 172.31(10)
C2 O1 C5 C4 -8.92(12)
C3 C4 C5 O2 -177.45(11)
C3 C4 C5 O1 3.91(12)
C2 O3 C6 O4 0.50(16)
C2 O3 C6 C7 -176.52(9)
